data_7235957
loop_
_publ_author_name
'Li, Ke'
'Zhao, Xue-Mei'
'Yang, Fa-Liu'
'Hou, Xiao-Han'
'Xu, Yan'
'Guo, Yan-Chun'
'Hao, Xin-Qi'
'Song, Mao-Ping'

_publ_section_title
;
 Catalyst-free Friedel--Crafts hydroxyalkylation of
 imidazo[1,2-\a]pyridines with ethyl trifluoropyruvate
;
_journal_issue 110
_journal_name_full 'RSC Advances'
_journal_page_first 90478
_journal_paper_doi 10.1039/C5RA15678E
_journal_volume 5
_journal_year 2015
_chemical_formula_moiety 'C18 H15 F3 N2 O3, C2 H6 O'
_chemical_formula_sum 'C20 H21 F3 N2 O4'
_chemical_formula_weight 410.39
_space_group_crystal_system monoclinic
_space_group_IT_number 14
_space_group_name_Hall '-P 2ybc'
_space_group_name_H-M_alt 'P 1 21/c 1'
_atom_sites_solution_hydrogens mixed
_atom_sites_solution_primary direct
_audit_creation_date 2015-03-31
_audit_creation_method
;
Olex2 1.2
(compiled 2015.01.26 svn.r3150 for OlexSys, GUI svn.r4998)
;
_audit_update_record
;
2015-07-02 deposited with the CCDC.
2015-10-16 downloaded from the CCDC.
;
_cell_angle_alpha 90
_cell_angle_beta 104.876(4)
_cell_angle_gamma 90
_cell_formula_units_Z 4
_cell_length_a 10.8633(5)
_cell_length_b 12.9671(4)
_cell_length_c 14.6615(5)
_cell_measurement_reflns_used 3422
_cell_measurement_temperature 291(2)
_cell_measurement_theta_max 71.1720
_cell_measurement_theta_min 4.6170
_cell_volume 1996.08(14)
_computing_cell_refinement
;
CrysAlisPro, Agilent Technologies,
Version 1.171.36.32 (release 02-08-2013 CrysAlis171 .NET)
(compiled Aug  2 2013,16:46:58)
;
_computing_data_collection
;
CrysAlisPro, Agilent Technologies,
Version 1.171.36.32 (release 02-08-2013 CrysAlis171 .NET)
(compiled Aug  2 2013,16:46:58)
;
_computing_data_reduction
;
CrysAlisPro, Agilent Technologies,
Version 1.171.36.32 (release 02-08-2013 CrysAlis171 .NET)
(compiled Aug  2 2013,16:46:58)
;
_computing_molecular_graphics 'Olex2 (Dolomanov et al., 2009)'
_computing_publication_material 'Olex2 (Dolomanov et al., 2009)'
_computing_structure_refinement 'ShelXL (Sheldrick, 2008)'
_computing_structure_solution 'ShelXS (Sheldrick, 2008)'
_diffrn_ambient_temperature 291.15
_diffrn_detector_area_resol_mean 16.2312
_diffrn_measured_fraction_theta_full 1.000
_diffrn_measured_fraction_theta_max 1.000
_diffrn_measurement_details
;
#__ type_ start__ end____ width___ exp.time_
  1 omega   16.00   42.00   1.0000    1.0000
omega____ theta____ kappa____ phi______ frames
    -        0.0000  -99.0000  -30.0000 26

#__ type_ start__ end____ width___ exp.time_
  2 omega   -7.00   25.00   1.0000    1.0000
omega____ theta____ kappa____ phi______ frames
    -        0.0000  -37.0000   30.0000 32

#__ type_ start__ end____ width___ exp.time_
  3 omega   -1.00   36.00   1.0000    1.0000
omega____ theta____ kappa____ phi______ frames
    -        0.0000  -99.0000   60.0000 37

#__ type_ start__ end____ width___ exp.time_
  4 omega  -67.00  -30.00   1.0000    1.0000
omega____ theta____ kappa____ phi______ frames
    -        0.0000  -37.0000   30.0000 37

#__ type_ start__ end____ width___ exp.time_
  5 omega   77.00  121.00   1.0000    3.0000
omega____ theta____ kappa____ phi______ frames
    -       56.0000   57.0000   30.0000 44

#__ type_ start__ end____ width___ exp.time_
  6 omega   45.00   82.00   1.0000    3.0000
omega____ theta____ kappa____ phi______ frames
    -       56.0000   57.0000  -90.0000 37

#__ type_ start__ end____ width___ exp.time_
  7 omega  -16.00   79.00   1.0000    3.0000
omega____ theta____ kappa____ phi______ frames
    -       56.0000  -37.0000  120.0000 95

#__ type_ start__ end____ width___ exp.time_
  8 omega   45.00  108.00   1.0000    3.0000
omega____ theta____ kappa____ phi______ frames
    -       56.0000 -125.0000 -150.0000 63

#__ type_ start__ end____ width___ exp.time_
  9 omega   46.00  125.00   1.0000    3.0000
omega____ theta____ kappa____ phi______ frames
    -       56.0000   57.0000  -60.0000 79

#__ type_ start__ end____ width___ exp.time_
 10 omega   58.00   90.00   1.0000    9.0000
omega____ theta____ kappa____ phi______ frames
    -      112.0000  -30.0000   30.0000 32

#__ type_ start__ end____ width___ exp.time_
 11 omega   74.00  107.00   1.0000    9.0000
omega____ theta____ kappa____ phi______ frames
    -      112.0000  -94.0000   90.0000 33

#__ type_ start__ end____ width___ exp.time_
 12 omega   57.00   84.00   1.0000    9.0000
omega____ theta____ kappa____ phi______ frames
    -      112.0000  -30.0000 -150.0000 27

#__ type_ start__ end____ width___ exp.time_
 13 omega   42.00   93.00   1.0000    9.0000
omega____ theta____ kappa____ phi______ frames
    -      112.0000  -45.0000   90.0000 51

#__ type_ start__ end____ width___ exp.time_
 14 omega   97.00  178.00   1.0000    9.0000
omega____ theta____ kappa____ phi______ frames
    -      112.0000   30.0000  -30.0000 81

#__ type_ start__ end____ width___ exp.time_
 15 omega  105.00  178.00   1.0000    9.0000
omega____ theta____ kappa____ phi______ frames
    -      112.0000  111.0000   30.0000 73

#__ type_ start__ end____ width___ exp.time_
 16 omega   58.00  108.00   1.0000    9.0000
omega____ theta____ kappa____ phi______ frames
    -      112.0000  -94.0000 -180.0000 50

#__ type_ start__ end____ width___ exp.time_
 17 omega   42.00   98.00   1.0000    9.0000
omega____ theta____ kappa____ phi______ frames
    -      112.0000  -45.0000  150.0000 56

#__ type_ start__ end____ width___ exp.time_
 18 omega  121.00  178.00   1.0000    9.0000
omega____ theta____ kappa____ phi______ frames
    -      112.0000   15.0000   30.0000 57

#__ type_ start__ end____ width___ exp.time_
 19 omega  -26.00   68.00   1.0000    1.0000
omega____ theta____ kappa____ phi______ frames
    -        0.0000   37.0000   30.0000 94
;
_diffrn_measurement_device_type 'Xcalibur, Eos, Gemini'
_diffrn_measurement_method '\w scans'
_diffrn_orient_matrix_UB_11 -0.0591419000
_diffrn_orient_matrix_UB_12 0.1011368000
_diffrn_orient_matrix_UB_13 0.0242340000
_diffrn_orient_matrix_UB_21 0.1227202000
_diffrn_orient_matrix_UB_22 0.0584819000
_diffrn_orient_matrix_UB_23 -0.0022436000
_diffrn_orient_matrix_UB_31 -0.0548059000
_diffrn_orient_matrix_UB_32 0.0218448000
_diffrn_orient_matrix_UB_33 -0.1059869000
_diffrn_radiation_monochromator graphite
_diffrn_radiation_type CuK\a
_diffrn_radiation_wavelength 1.54184
_diffrn_reflns_av_R_equivalents 0.0195
_diffrn_reflns_av_unetI/netI 0.0274
_diffrn_reflns_Laue_measured_fraction_full 1.000
_diffrn_reflns_Laue_measured_fraction_max 1.000
_diffrn_reflns_limit_h_max 12
_diffrn_reflns_limit_h_min -12
_diffrn_reflns_limit_k_max 9
_diffrn_reflns_limit_k_min -15
_diffrn_reflns_limit_l_max 9
_diffrn_reflns_limit_l_min -17
_diffrn_reflns_number 7321
_diffrn_reflns_point_group_measured_fraction_full 1.000
_diffrn_reflns_point_group_measured_fraction_max 1.000
_diffrn_reflns_theta_full 67.026
_diffrn_reflns_theta_max 67.026
_diffrn_reflns_theta_min 4.211
_diffrn_source 'Enhance (Cu) X-ray Source'
_exptl_absorpt_coefficient_mu 0.975
_exptl_absorpt_correction_T_max 1.00000
_exptl_absorpt_correction_T_min 0.96841
_exptl_absorpt_correction_type multi-scan
_exptl_absorpt_process_details
;
CrysAlisPro, Agilent Technologies,
Version 1.171.36.32 (release 02-08-2013 CrysAlis171 .NET)
(compiled Aug  2 2013,16:46:58)
Empirical absorption correction using spherical harmonics,
 implemented in SCALE3 ABSPACK scaling algorithm.
;
_exptl_crystal_density_diffrn 1.366
_exptl_crystal_F_000 856
_exptl_crystal_size_max 0.2
_exptl_crystal_size_mid 0.18
_exptl_crystal_size_min 0.18
_refine_diff_density_max 0.235
_refine_diff_density_min -0.203
_refine_diff_density_rms 0.034
_refine_ls_extinction_coef 0.0042(3)
_refine_ls_extinction_expression Fc^*^=kFc[1+0.001xFc^2^\l^3^/sin(2\q)]^-1/4^
_refine_ls_extinction_method 'SHELXL-2014/7 (Sheldrick 2014'
_refine_ls_goodness_of_fit_ref 1.031
_refine_ls_hydrogen_treatment mixed
_refine_ls_matrix_type full
_refine_ls_number_parameters 277
_refine_ls_number_reflns 3560
_refine_ls_number_restraints 1
_refine_ls_restrained_S_all 1.035
_refine_ls_R_factor_all 0.0479
_refine_ls_R_factor_gt 0.0407
_refine_ls_shift/su_max 0.000
_refine_ls_shift/su_mean 0.000
_refine_ls_structure_factor_coef Fsqd
_refine_ls_weighting_details 'w=1/[\s^2^(Fo^2^)+(0.0550P)^2^+0.3758P] where P=(Fo^2^+2Fc^2^)/3'
_refine_ls_weighting_scheme calc
_refine_ls_wR_factor_gt 0.1073
_refine_ls_wR_factor_ref 0.1139
_reflns_Friedel_coverage 0.000
_reflns_number_gt 3001
_reflns_number_total 3560
_reflns_threshold_expression 'I > 2\s(I)'
_cod_data_source_file c5ra15678e2.cif
_cod_data_source_block 20150351
_cod_original_cell_volume 1996.08(13)
_cod_database_code 7235957
_chemical_oxdiff_formula C20H20N4O5F3
_shelx_space_group_comment
;
The symmetry employed for this shelxl refinement is uniquely defined
by the following loop, which should always be used as a source of
symmetry information in preference to the above space-group names.
They are only intended as comments.
;
_shelx_estimated_absorpt_t_max 0.844
_shelx_estimated_absorpt_t_min 0.829
_reflns_odcompleteness_completeness 100.00
_reflns_odcompleteness_iscentric 1
_reflns_odcompleteness_theta 66.97
_olex2_refinement_description
;
1. Fixed Uiso
 At 1.2 times of:
  All C(H) groups, All C(H,H) groups
 At 1.5 times of:
  All C(H,H,H) groups, All O(H,H) groups
2. Restrained distances
 C20-C19
 1.55 with sigma of 0.02
3. Uiso/Uaniso restraints and constraints
Uanis(C19) = Uanis(C19A)
Uanis(C20) = Uanis(C20A)
4. Others
 Sof(H4B)=Sof(C19A)=Sof(H19C)=Sof(H19D)=Sof(C20A)=Sof(H20D)=Sof(H20E)=
 Sof(H20F)=1-FVAR(1)
 Sof(C19)=Sof(H19A)=Sof(H19B)=Sof(C20)=Sof(H20A)=Sof(H20B)=Sof(H20C)=Sof(H4A)=
 FVAR(1)
5.a Secondary CH2 refined with riding coordinates:
 C17(H17A,H17B), C19(H19A,H19B), C19A(H19C,H19D)
5.b Aromatic/amide H refined with riding coordinates:
 C1(H1), C2(H2), C3(H3), C4(H4), C11(H11), C12(H12), C13(H13), C14(H14),
 C15(H15)
5.c Tetrahedral OH refined with riding coordinates:
 O4(H4A), O4(H4B)
5.d Idealised Me refined as rotating group:
 C18(H18A,H18B,H18C), C20(H20A,H20B,H20C), C20A(H20D,H20E,H20F)
;
_shelx_shelxl_version_number 2014/7
_olex2_submission_special_instructions 'No special instructions were received'

loop_
_space_group_symop_operation_xyz
'x, y, z'
'-x, y+1/2, -z+1/2'
'-x, -y, -z'
'x, -y-1/2, z-1/2'

loop_
_atom_site_label
_atom_site_type_symbol
_atom_site_fract_x
_atom_site_fract_y
_atom_site_fract_z
_atom_site_U_iso_or_equiv
_atom_site_adp_type
_atom_site_occupancy
_atom_site_site_symmetry_order
_atom_site_calc_flag
_atom_site_refinement_flags_posn
_atom_site_refinement_flags_occupancy
_atom_site_disorder_assembly
_atom_site_disorder_group
C1 C 1.10095(16) 0.44621(14) 0.36630(13) 0.0495(4) Uani 1 1 d . . . .
H1 H 1.0775 0.4762 0.4169 0.059 Uiso 1 1 calc R . . .
C2 C 1.22455(17) 0.43865(16) 0.36596(16) 0.0607(5) Uani 1 1 d . . . .
H2 H 1.2865 0.4639 0.4172 0.073 Uiso 1 1 calc R . . .
C3 C 1.26230(17) 0.39370(17) 0.29042(18) 0.0656(6) Uani 1 1 d . . . .
H3 H 1.3483 0.3898 0.2920 0.079 Uiso 1 1 calc R . . .
C4 C 1.17360(17) 0.35587(16) 0.21498(16) 0.0595(5) Uani 1 1 d . . . .
H4 H 1.1981 0.3256 0.1649 0.071 Uiso 1 1 calc R . . .
C5 C 1.04347(15) 0.36333(13) 0.21392(13) 0.0453(4) Uani 1 1 d . . . .
C6 C 0.83888(15) 0.35602(12) 0.18289(11) 0.0384(3) Uani 1 1 d . . . .
C7 C 0.87695(14) 0.40290(11) 0.26977(11) 0.0367(3) Uani 1 1 d . . . .
C8 C 0.80534(15) 0.43744(12) 0.34042(11) 0.0396(4) Uani 1 1 d . . . .
C9 C 0.78618(18) 0.55550(14) 0.33582(13) 0.0512(4) Uani 1 1 d . . . .
C10 C 0.70968(15) 0.32558(13) 0.12735(11) 0.0411(4) Uani 1 1 d . . . .
C11 C 0.68956(18) 0.22453(15) 0.09543(14) 0.0559(5) Uani 1 1 d . . . .
H11 H 0.7572 0.1783 0.1069 0.067 Uiso 1 1 calc R . . .
C12 C 0.5691(2) 0.19247(18) 0.04662(16) 0.0689(6) Uani 1 1 d . . . .
H12 H 0.5563 0.1245 0.0261 0.083 Uiso 1 1 calc R . . .
C13 C 0.46819(19) 0.25977(19) 0.02809(14) 0.0653(6) Uani 1 1 d . . . .
H13 H 0.3872 0.2373 -0.0035 0.078 Uiso 1 1 calc R . . .
C14 C 0.48809(18) 0.36062(18) 0.05675(14) 0.0609(5) Uani 1 1 d . . . .
H14 H 0.4205 0.4070 0.0432 0.073 Uiso 1 1 calc R . . .
C15 C 0.60830(16) 0.39377(15) 0.10571(13) 0.0511(4) Uani 1 1 d . . . .
H15 H 0.6209 0.4624 0.1242 0.061 Uiso 1 1 calc R . . .
C16 C 0.67473(15) 0.38308(14) 0.32394(11) 0.0433(4) Uani 1 1 d . . . .
C17 C 0.57920(18) 0.21756(16) 0.31086(15) 0.0586(5) Uani 1 1 d . . . .
H17A H 0.5292 0.2234 0.2460 0.070 Uiso 1 1 calc R . . .
H17B H 0.5267 0.2383 0.3521 0.070 Uiso 1 1 calc R . . .
C18 C 0.6241(2) 0.11047(18) 0.3316(2) 0.0867(8) Uani 1 1 d . . . .
H18A H 0.6799 0.0924 0.2929 0.130 Uiso 1 1 calc GR . . .
H18B H 0.5523 0.0646 0.3184 0.130 Uiso 1 1 calc GR . . .
H18C H 0.6692 0.1049 0.3969 0.130 Uiso 1 1 calc GR . . .
F1 F 0.71556(11) 0.58612(8) 0.25158(9) 0.0630(3) Uani 1 1 d . . . .
F2 F 0.89780(11) 0.60356(8) 0.34949(10) 0.0703(4) Uani 1 1 d . . . .
F3 F 0.73107(14) 0.59071(10) 0.40037(10) 0.0789(4) Uani 1 1 d . . . .
N1 N 1.00969(12) 0.40836(10) 0.28957(10) 0.0398(3) Uani 1 1 d . . . .
N2 N 0.94135(13) 0.33135(11) 0.14885(10) 0.0463(3) Uani 1 1 d . . . .
O1 O 0.87198(12) 0.41929(10) 0.43468(8) 0.0482(3) Uani 1 1 d . . . .
H1A H 0.899(2) 0.357(2) 0.4420(18) 0.076(8) Uiso 1 1 d . . . .
O2 O 0.57515(12) 0.42618(12) 0.31546(12) 0.0669(4) Uani 1 1 d . . . .
O3 O 0.69234(11) 0.28258(9) 0.32666(9) 0.0482(3) Uani 1 1 d . . . .
C19 C 1.0209(3) 0.8479(3) 0.5828(3) 0.0807(9) Uani 0.780(4) 1 d D P A 1
H19A H 1.0634 0.9069 0.5639 0.097 Uiso 0.780(4) 1 calc R P A 1
H19B H 1.0657 0.8306 0.6471 0.097 Uiso 0.780(4) 1 calc R P A 1
C20 C 0.8926(5) 0.8769(4) 0.5810(5) 0.138(2) Uani 0.780(4) 1 d D P A 1
H20A H 0.8460 0.8910 0.5172 0.207 Uiso 0.780(4) 1 calc GR P A 1
H20B H 0.8939 0.9375 0.6189 0.207 Uiso 0.780(4) 1 calc GR P A 1
H20C H 0.8522 0.8216 0.6058 0.207 Uiso 0.780(4) 1 calc GR P A 1
O4 O 1.03058(17) 0.76362(12) 0.52376(10) 0.0732(5) Uani 1 1 d . . . .
H4A H 1.0389 0.7852 0.4731 0.110 Uiso 0.780(4) 1 calc R P A 1
H4B H 1.0383 0.7842 0.4726 0.110 Uiso 0.220(4) 1 calc R P A 2
C19A C 0.9434(13) 0.8217(10) 0.5510(10) 0.0807(9) Uani 0.220(4) 1 d . P A 2
H19C H 0.8677 0.7802 0.5461 0.097 Uiso 0.220(4) 1 calc R P A 2
H19D H 0.9199 0.8787 0.5071 0.097 Uiso 0.220(4) 1 calc R P A 2
C20A C 0.9819(18) 0.8620(17) 0.6429(17) 0.138(2) Uani 0.220(4) 1 d . P A 2
H20D H 1.0566 0.9037 0.6489 0.207 Uiso 0.220(4) 1 calc GR P A 2
H20E H 1.0007 0.8065 0.6876 0.207 Uiso 0.220(4) 1 calc GR P A 2
H20F H 0.9147 0.9036 0.6550 0.207 Uiso 0.220(4) 1 calc GR P A 2

loop_
_atom_site_aniso_label
_atom_site_aniso_U_11
_atom_site_aniso_U_22
_atom_site_aniso_U_33
_atom_site_aniso_U_23
_atom_site_aniso_U_13
_atom_site_aniso_U_12
C1 0.0398(9) 0.0448(9) 0.0577(10) -0.0010(8) 0.0010(7) -0.0071(7)
C2 0.0374(9) 0.0554(11) 0.0808(13) 0.0035(10) -0.0004(9) -0.0090(8)
C3 0.0321(9) 0.0633(12) 0.1003(16) 0.0122(11) 0.0153(9) -0.0008(8)
C4 0.0420(10) 0.0598(12) 0.0820(14) 0.0034(10) 0.0255(9) 0.0030(8)
C5 0.0376(8) 0.0434(9) 0.0567(10) 0.0011(7) 0.0157(7) 0.0001(7)
C6 0.0353(7) 0.0374(8) 0.0425(8) 0.0006(6) 0.0102(6) 0.0001(6)
C7 0.0312(7) 0.0336(7) 0.0444(8) 0.0010(6) 0.0081(6) -0.0013(6)
C8 0.0379(8) 0.0396(8) 0.0407(8) -0.0026(6) 0.0086(6) 0.0010(6)
C9 0.0529(10) 0.0424(9) 0.0567(10) -0.0057(8) 0.0114(8) 0.0060(8)
C10 0.0390(8) 0.0467(9) 0.0367(7) -0.0010(7) 0.0083(6) -0.0027(7)
C11 0.0502(10) 0.0512(10) 0.0597(11) -0.0091(9) 0.0024(8) -0.0003(8)
C12 0.0645(13) 0.0584(12) 0.0734(13) -0.0158(10) -0.0014(10) -0.0127(10)
C13 0.0463(10) 0.0809(15) 0.0590(11) -0.0059(10) -0.0041(8) -0.0140(10)
C14 0.0432(10) 0.0738(13) 0.0585(11) -0.0006(10) 0.0001(8) 0.0056(9)
C15 0.0454(9) 0.0496(10) 0.0540(10) -0.0030(8) 0.0051(7) 0.0005(8)
C16 0.0383(8) 0.0507(10) 0.0424(8) 0.0006(7) 0.0132(6) 0.0008(7)
C17 0.0459(10) 0.0666(12) 0.0648(11) -0.0020(9) 0.0170(8) -0.0184(9)
C18 0.0728(15) 0.0587(13) 0.126(2) -0.0028(14) 0.0211(15) -0.0265(12)
F1 0.0656(7) 0.0463(6) 0.0707(7) 0.0073(5) 0.0058(5) 0.0098(5)
F2 0.0633(7) 0.0399(6) 0.0994(9) -0.0077(6) 0.0062(6) -0.0073(5)
F3 0.0986(10) 0.0629(8) 0.0805(8) -0.0169(6) 0.0325(7) 0.0219(7)
N1 0.0319(6) 0.0361(7) 0.0501(7) 0.0009(6) 0.0080(5) -0.0030(5)
N2 0.0411(7) 0.0504(8) 0.0499(8) -0.0053(6) 0.0162(6) -0.0010(6)
O1 0.0525(7) 0.0492(7) 0.0397(6) -0.0038(5) 0.0061(5) 0.0015(6)
O2 0.0405(7) 0.0689(9) 0.0949(11) 0.0059(8) 0.0239(7) 0.0082(6)
O3 0.0391(6) 0.0470(7) 0.0586(7) 0.0001(5) 0.0132(5) -0.0074(5)
C19 0.074(2) 0.079(2) 0.091(2) -0.0248(17) 0.0265(18) -0.0053(17)
C20 0.101(3) 0.142(4) 0.182(6) -0.065(4) 0.057(3) 0.012(3)
O4 0.1052(12) 0.0654(9) 0.0550(8) 0.0112(7) 0.0311(8) 0.0247(9)
C19A 0.074(2) 0.079(2) 0.091(2) -0.0248(17) 0.0265(18) -0.0053(17)
C20A 0.101(3) 0.142(4) 0.182(6) -0.065(4) 0.057(3) 0.012(3)

loop_
_atom_type_symbol
_atom_type_description
_atom_type_scat_dispersion_real
_atom_type_scat_dispersion_imag
_atom_type_scat_source
C C 0.0181 0.0091 'International Tables Vol C Tables 4.2.6.8 and 6.1.1.4'
H H 0.0000 0.0000 'International Tables Vol C Tables 4.2.6.8 and 6.1.1.4'
F F 0.0727 0.0534 'International Tables Vol C Tables 4.2.6.8 and 6.1.1.4'
N N 0.0311 0.0180 'International Tables Vol C Tables 4.2.6.8 and 6.1.1.4'
O O 0.0492 0.0322 'International Tables Vol C Tables 4.2.6.8 and 6.1.1.4'

loop_
_geom_angle_atom_site_label_1
_geom_angle_atom_site_label_2
_geom_angle_atom_site_label_3
_geom_angle
C2 C1 H1 120.7
C2 C1 N1 118.53(19)
N1 C1 H1 120.7
C1 C2 H2 119.1
C1 C2 C3 121.78(18)
C3 C2 H2 119.1
C2 C3 H3 119.9
C4 C3 C2 120.19(17)
C4 C3 H3 119.9
C3 C4 H4 120.6
C3 C4 C5 118.9(2)
C5 C4 H4 120.6
N1 C5 C4 119.37(16)
N2 C5 C4 129.37(17)
N2 C5 N1 111.25(14)
C7 C6 C10 130.00(14)
N2 C6 C7 111.18(14)
N2 C6 C10 118.72(14)
C6 C7 C8 132.77(14)
C6 C7 N1 105.28(13)
N1 C7 C8 121.79(13)
C7 C8 C9 110.52(14)
C7 C8 C16 111.72(13)
C9 C8 C16 109.70(14)
O1 C8 C7 113.43(13)
O1 C8 C9 103.80(13)
O1 C8 C16 107.31(13)
F1 C9 C8 111.96(15)
F2 C9 C8 110.49(14)
F2 C9 F1 106.53(16)
F3 C9 C8 113.03(16)
F3 C9 F1 107.49(15)
F3 C9 F2 106.99(15)
C11 C10 C6 118.72(15)
C15 C10 C6 122.72(15)
C15 C10 C11 118.56(16)
C10 C11 H11 119.9
C12 C11 C10 120.21(19)
C12 C11 H11 119.9
C11 C12 H12 119.6
C13 C12 C11 120.8(2)
C13 C12 H12 119.6
C12 C13 H13 120.3
C12 C13 C14 119.34(18)
C14 C13 H13 120.3
C13 C14 H14 119.8
C13 C14 C15 120.45(19)
C15 C14 H14 119.8
C10 C15 C14 120.56(18)
C10 C15 H15 119.7
C14 C15 H15 119.7
O2 C16 C8 124.93(17)
O2 C16 O3 125.91(16)
O3 C16 C8 109.04(13)
H17A C17 H17B 108.6
C18 C17 H17A 110.3
C18 C17 H17B 110.3
O3 C17 H17A 110.3
O3 C17 H17B 110.3
O3 C17 C18 106.88(16)
C17 C18 H18A 109.5
C17 C18 H18B 109.5
C17 C18 H18C 109.5
H18A C18 H18B 109.5
H18A C18 H18C 109.5
H18B C18 H18C 109.5
C1 N1 C7 132.23(15)
C5 N1 C1 121.26(14)
C5 N1 C7 106.49(13)
C5 N2 C6 105.78(14)
C8 O1 H1A 110.7(17)
C16 O3 C17 117.22(14)
H19A C19 H19B 107.6
C20 C19 H19A 108.6
C20 C19 H19B 108.6
O4 C19 H19A 108.6
O4 C19 H19B 108.6
O4 C19 C20 114.6(3)
C19 C20 H20A 109.5
C19 C20 H20B 109.5
C19 C20 H20C 109.5
H20A C20 H20B 109.5
H20A C20 H20C 109.5
H20B C20 H20C 109.5
C19 O4 H4A 109.5
C19A O4 H4B 109.5
O4 C19A H19C 108.4
O4 C19A H19D 108.4
O4 C19A C20A 115.7(13)
H19C C19A H19D 107.4
C20A C19A H19C 108.4
C20A C19A H19D 108.4
C19A C20A H20D 109.5
C19A C20A H20E 109.5
C19A C20A H20F 109.5
H20D C20A H20E 109.5
H20D C20A H20F 109.5
H20E C20A H20F 109.5

loop_
_geom_bond_atom_site_label_1
_geom_bond_atom_site_label_2
_geom_bond_distance
C1 H1 0.9300
C1 C2 1.347(3)
C1 N1 1.384(2)
C2 H2 0.9300
C2 C3 1.403(3)
C3 H3 0.9300
C3 C4 1.358(3)
C4 H4 0.9300
C4 C5 1.413(2)
C5 N1 1.384(2)
C5 N2 1.330(2)
C6 C7 1.376(2)
C6 C10 1.484(2)
C6 N2 1.370(2)
C7 C8 1.514(2)
C7 N1 1.3977(19)
C8 C9 1.544(2)
C8 C16 1.547(2)
C8 O1 1.4057(19)
C9 F1 1.336(2)
C9 F2 1.332(2)
C9 F3 1.324(2)
C10 C11 1.390(2)
C10 C15 1.384(2)
C11 H11 0.9300
C11 C12 1.385(3)
C12 H12 0.9300
C12 C13 1.372(3)
C13 H13 0.9300
C13 C14 1.374(3)
C14 H14 0.9300
C14 C15 1.387(2)
C15 H15 0.9300
C16 O2 1.195(2)
C16 O3 1.316(2)
C17 H17A 0.9700
C17 H17B 0.9700
C17 C18 1.477(3)
C17 O3 1.459(2)
C18 H18A 0.9600
C18 H18B 0.9600
C18 H18C 0.9600
O1 H1A 0.86(3)
C19 H19A 0.9700
C19 H19B 0.9700
C19 C20 1.438(6)
C19 O4 1.414(3)
C20 H20A 0.9600
C20 H20B 0.9600
C20 H20C 0.9600
O4 H4A 0.8200
O4 H4B 0.8200
O4 C19A 1.348(12)
C19A H19C 0.9700
C19A H19D 0.9700
C19A C20A 1.40(2)
C20A H20D 0.9600
C20A H20E 0.9600
C20A H20F 0.9600

loop_
_geom_hbond_atom_site_label_D
_geom_hbond_atom_site_label_H
_geom_hbond_atom_site_label_A
_geom_hbond_distance_DH
_geom_hbond_distance_HA
_geom_hbond_distance_DA
_geom_hbond_angle_DHA
_geom_hbond_site_symmetry_A
O1 H1A O4 0.86(3) 1.75(3) 2.6049(19) 170(3) 3_766
O4 H4B N2 0.82 1.95 2.769(2) 179.1 2_755

loop_
_geom_torsion_atom_site_label_1
_geom_torsion_atom_site_label_2
_geom_torsion_atom_site_label_3
_geom_torsion_atom_site_label_4
_geom_torsion
C1 C2 C3 C4 -0.3(3)
C2 C1 N1 C5 0.2(3)
C2 C1 N1 C7 178.58(17)
C2 C3 C4 C5 0.4(3)
C3 C4 C5 N1 -0.3(3)
C3 C4 C5 N2 -179.40(19)
C4 C5 N1 C1 0.0(2)
C4 C5 N1 C7 -178.79(16)
C4 C5 N2 C6 179.13(19)
C6 C7 C8 C9 -103.0(2)
C6 C7 C8 C16 19.5(2)
C6 C7 C8 O1 140.92(17)
C6 C7 N1 C1 -179.27(16)
C6 C7 N1 C5 -0.70(17)
C6 C10 C11 C12 177.45(19)
C6 C10 C15 C14 -177.46(17)
C7 C6 C10 C11 -126.9(2)
C7 C6 C10 C15 53.3(3)
C7 C6 N2 C5 -0.43(19)
C7 C8 C9 F1 62.46(19)
C7 C8 C9 F2 -56.11(19)
C7 C8 C9 F3 -175.97(14)
C7 C8 C16 O2 -127.67(18)
C7 C8 C16 O3 56.16(17)
C8 C7 N1 C1 -3.4(3)
C8 C7 N1 C5 175.22(14)
C8 C16 O3 C17 -178.96(14)
C9 C8 C16 O2 -4.8(2)
C9 C8 C16 O3 179.08(14)
C10 C6 C7 C8 1.9(3)
C10 C6 C7 N1 177.14(15)
C10 C6 N2 C5 -177.31(14)
C10 C11 C12 C13 0.7(4)
C11 C10 C15 C14 2.7(3)
C11 C12 C13 C14 1.4(4)
C12 C13 C14 C15 -1.4(3)
C13 C14 C15 C10 -0.7(3)
C15 C10 C11 C12 -2.7(3)
C16 C8 C9 F1 -61.17(19)
C16 C8 C9 F2 -179.74(14)
C16 C8 C9 F3 60.40(19)
C18 C17 O3 C16 -171.59(18)
N1 C1 C2 C3 0.0(3)
N1 C5 N2 C6 -0.04(19)
N1 C7 C8 C9 82.38(18)
N1 C7 C8 C16 -155.17(14)
N1 C7 C8 O1 -33.7(2)
N2 C5 N1 C1 179.24(15)
N2 C5 N1 C7 0.48(19)
N2 C6 C7 C8 -174.57(16)
N2 C6 C7 N1 0.71(18)
N2 C6 C10 C11 49.3(2)
N2 C6 C10 C15 -130.51(18)
O1 C8 C9 F1 -175.59(14)
O1 C8 C9 F2 65.84(18)
O1 C8 C9 F3 -54.02(19)
O1 C8 C16 O2 107.40(19)
O1 C8 C16 O3 -68.77(16)
O2 C16 O3 C17 4.9(3)
